data_1564687
loop_
_publ_author_name
'Fan, Yunhao'
'Han, Mengmeng'
'Huang, Arui'
'Liao, Qiuyan'
'Tu, Jin'
'Liu, Xiuxing'
'Huang, Bohan'
'Li, Qianqian'
'Li, Zhen'

_publ_section_title
;
 Multi-photoresponsive triphenylethylene derivatives with photochromism,
 photodeformation and room temperature phosphorescence.
;
_journal_issue 1
_journal_name_full 'Materials horizons'
_journal_page_first 368
_journal_page_last 375
_journal_paper_doi 10.1039/d1mh01207j
_journal_volume 9
_journal_year 2022
_chemical_formula_moiety 'C21 H16 Br2'
_chemical_formula_sum 'C21 H16 Br2'
_chemical_formula_weight 428.14
_space_group_crystal_system monoclinic
_space_group_IT_number 14
_space_group_name_Hall '-P 2ybc'
_space_group_name_H-M_alt 'P 1 21/c 1'
_atom_sites_solution_hydrogens geom
_atom_sites_solution_primary dual
_audit_creation_date 2020-11-24
_audit_creation_method
;
Olex2 1.2
(compiled 2018.05.29 svn.r3508 for OlexSys, GUI svn.r5506)
;
_audit_update_record
;
2021-07-06 deposited with the CCDC.	2021-09-06 downloaded from the CCDC.
;
_cell_angle_alpha 90
_cell_angle_beta 121.39(3)
_cell_angle_gamma 90
_cell_formula_units_Z 4
_cell_length_a 12.880(9)
_cell_length_b 8.745(6)
_cell_length_c 18.874(10)
_cell_measurement_reflns_used 2529
_cell_measurement_temperature 296(2)
_cell_measurement_theta_max 24.42
_cell_measurement_theta_min 2.22
_cell_volume 1815(2)
_computing_cell_refinement 'SAINT v7.68A (Bruker, 2009)'
_computing_data_reduction 'SAINT v7.68A (Bruker, 2009)'
_computing_molecular_graphics 'Olex2 (Dolomanov et al., 2009)'
_computing_publication_material 'Olex2 (Dolomanov et al., 2009)'
_computing_structure_refinement 'XL (Sheldrick, 2008)'
_computing_structure_solution 'XM (Sheldrick, 2008)'
_diffrn_ambient_temperature 296.15
_diffrn_measured_fraction_theta_full 0.977
_diffrn_measured_fraction_theta_max 0.977
_diffrn_measurement_device_type 'Bruker APEX-II CCD'
_diffrn_measurement_method '\f and \w scans'
_diffrn_radiation_monochromator graphite
_diffrn_radiation_type MoK\a
_diffrn_radiation_wavelength 0.71073
_diffrn_reflns_av_R_equivalents 0.1783
_diffrn_reflns_av_unetI/netI 0.1847
_diffrn_reflns_Laue_measured_fraction_full 0.977
_diffrn_reflns_Laue_measured_fraction_max 0.977
_diffrn_reflns_limit_h_max 14
_diffrn_reflns_limit_h_min -14
_diffrn_reflns_limit_k_max 9
_diffrn_reflns_limit_k_min -10
_diffrn_reflns_limit_l_max 20
_diffrn_reflns_limit_l_min -21
_diffrn_reflns_number 9888
_diffrn_reflns_point_group_measured_fraction_full 0.977
_diffrn_reflns_point_group_measured_fraction_max 0.977
_diffrn_reflns_theta_full 23.998
_diffrn_reflns_theta_max 23.998
_diffrn_reflns_theta_min 1.852
_diffrn_standards_number 0
_exptl_absorpt_coefficient_mu 4.464
_exptl_absorpt_correction_T_max 0.7452
_exptl_absorpt_correction_T_min 0.1919
_exptl_absorpt_correction_type multi-scan
_exptl_absorpt_process_details 'SADABS-2008/1 (Bruker,2008)'
_exptl_crystal_colour colourless
_exptl_crystal_colour_primary colourless
_exptl_crystal_density_diffrn 1.567
_exptl_crystal_description block
_exptl_crystal_F_000 848
_exptl_crystal_size_max 0.3
_exptl_crystal_size_mid 0.2
_exptl_crystal_size_min 0.1
_refine_diff_density_max 0.733
_refine_diff_density_min -1.160
_refine_diff_density_rms 0.170
_refine_ls_extinction_method none
_refine_ls_goodness_of_fit_ref 1.048
_refine_ls_hydrogen_treatment constr
_refine_ls_matrix_type full
_refine_ls_number_parameters 209
_refine_ls_number_reflns 2773
_refine_ls_number_restraints 24
_refine_ls_restrained_S_all 1.049
_refine_ls_R_factor_all 0.2159
_refine_ls_R_factor_gt 0.1325
_refine_ls_shift/su_max 0.000
_refine_ls_shift/su_mean 0.000
_refine_ls_structure_factor_coef Fsqd
_refine_ls_weighting_details 'w=1/[\s^2^(Fo^2^)+(0.1158P)^2^+17.0489P] where P=(Fo^2^+2Fc^2^)/3'
_refine_ls_weighting_scheme calc
_refine_ls_wR_factor_gt 0.2379
_refine_ls_wR_factor_ref 0.2764
_reflns_Friedel_coverage 0.000
_reflns_number_gt 1561
_reflns_number_total 2773
_reflns_threshold_expression 'I > 2\s(I)'
_cod_data_source_file d1mh01207j2.cif
_cod_data_source_block mo_201115c_0m
_cod_depositor_comments 'Adding full bibliography for 1564683--1564688.cif.'
_cod_database_code 1564687
_shelx_shelxl_version_number 2014/7
_shelx_space_group_comment
;
The symmetry employed for this shelxl refinement is uniquely defined
by the following loop, which should always be used as a source of
symmetry information in preference to the above space-group names.
They are only intended as comments.
;
_shelx_estimated_absorpt_t_max 0.664
_shelx_estimated_absorpt_t_min 0.348
_olex2_refinement_description
;
1. Fixed Uiso
 At 1.2 times of:
  All C(H) groups
 At 1.5 times of:
  All C(H,H,H) groups
2. Uiso/Uaniso restraints and constraints
Uanis(C10) \\sim Ueq, Uanis(C2) \\sim Ueq, Uanis(C18) \\sim Ueq, Uanis(C19)
\\sim Ueq: with sigma of 0.01 and sigma for terminal atoms of 0.02
3.a Aromatic/amide H refined with riding coordinates:
 C2(H2), C3(H3), C5(H5), C6(H6), C9(H9), C10(H10), C12(H12), C13(H13),
 C16(H16), C17(H17), C18(H18), C19(H19), C20(H20)
3.b Idealised Me refined as rotating group:
 C21(H21A,H21B,H21C)
;
_olex2_submission_special_instructions 'No special instructions were received'

loop_
_space_group_symop_operation_xyz
'x, y, z'
'-x, y+1/2, -z+1/2'
'-x, -y, -z'
'x, -y-1/2, z-1/2'

loop_
_atom_site_label
_atom_site_type_symbol
_atom_site_fract_x
_atom_site_fract_y
_atom_site_fract_z
_atom_site_U_iso_or_equiv
_atom_site_adp_type
_atom_site_occupancy
_atom_site_site_symmetry_order
_atom_site_calc_flag
_atom_site_refinement_flags_posn
_atom_site_refinement_flags_adp
_atom_site_refinement_flags_occupancy
_atom_site_disorder_assembly
_atom_site_disorder_group
Br1 Br 0.35610(12) 0.2681(2) 0.08674(11) 0.0708(8) Uani 1 1 d . . . . .
Br2 Br 1.26010(13) 0.2995(2) 0.29301(12) 0.0598(7) Uani 1 1 d . . . . .
C1 C 0.5171(9) 0.2617(14) 0.1807(8) 0.028(3) Uani 1 1 d . . . . .
C2 C 0.5536(10) 0.1391(15) 0.2299(8) 0.035(3) Uani 1 1 d . U . . .
H2 H 0.5014 0.0569 0.2186 0.042 Uiso 1 1 calc R . . . .
C3 C 0.6697(10) 0.1365(15) 0.2976(8) 0.030(3) Uani 1 1 d . . . . .
H3 H 0.6954 0.0510 0.3319 0.037 Uiso 1 1 calc R . . . .
C4 C 0.7494(9) 0.2552(14) 0.3165(8) 0.026(3) Uani 1 1 d . . . . .
C5 C 0.7081(10) 0.3795(15) 0.2623(8) 0.032(4) Uani 1 1 d . . . . .
H5 H 0.7606 0.4611 0.2728 0.039 Uiso 1 1 calc R . . . .
C6 C 0.5922(11) 0.3852(16) 0.1936(8) 0.035(4) Uani 1 1 d . . . . .
H6 H 0.5656 0.4682 0.1575 0.042 Uiso 1 1 calc R . . . .
C7 C 0.8748(10) 0.2511(14) 0.3889(7) 0.025(3) Uani 1 1 d . . . . .
C8 C 0.9675(9) 0.2666(15) 0.3660(8) 0.028(3) Uani 1 1 d . . . . .
C9 C 0.9634(11) 0.1717(17) 0.3053(8) 0.039(4) Uani 1 1 d . . . . .
H9 H 0.9006 0.1009 0.2793 0.047 Uiso 1 1 calc R . . . .
C10 C 1.0490(11) 0.1785(16) 0.2821(9) 0.039(4) Uani 1 1 d . U . . .
H10 H 1.0442 0.1132 0.2417 0.046 Uiso 1 1 calc R . . . .
C11 C 1.1431(11) 0.2860(17) 0.3209(9) 0.042(4) Uani 1 1 d . . . . .
C12 C 1.1486(10) 0.3827(16) 0.3800(8) 0.036(4) Uani 1 1 d . . . . .
H12 H 1.2104 0.4550 0.4048 0.044 Uiso 1 1 calc R . . . .
C13 C 1.0625(10) 0.3734(16) 0.4029(7) 0.036(4) Uani 1 1 d . . . . .
H13 H 1.0679 0.4390 0.4434 0.043 Uiso 1 1 calc R . . . .
C14 C 0.8981(10) 0.2332(15) 0.4650(8) 0.034(4) Uani 1 1 d . . . . .
C15 C 0.8030(11) 0.2308(15) 0.4852(8) 0.032(3) Uani 1 1 d . . . . .
C16 C 0.7099(10) 0.3416(17) 0.4529(8) 0.036(4) Uani 1 1 d . . . . .
H16 H 0.7112 0.4189 0.4195 0.043 Uiso 1 1 calc R . . . .
C17 C 0.6186(13) 0.340(2) 0.4686(9) 0.057(5) Uani 1 1 d . . . . .
H17 H 0.5572 0.4128 0.4453 0.068 Uiso 1 1 calc R . . . .
C18 C 0.6185(17) 0.226(2) 0.5203(12) 0.069(5) Uani 1 1 d . U . . .
H18 H 0.5566 0.2215 0.5318 0.083 Uiso 1 1 calc R . . . .
C19 C 0.7094(18) 0.123(3) 0.5534(13) 0.087(6) Uani 1 1 d . U . . .
H19 H 0.7107 0.0490 0.5891 0.105 Uiso 1 1 calc R . . . .
C20 C 0.7996(16) 0.124(2) 0.5360(12) 0.064(5) Uani 1 1 d . . . . .
H20 H 0.8603 0.0506 0.5597 0.076 Uiso 1 1 calc R . . . .
C21 C 1.0266(13) 0.2110(18) 0.5425(9) 0.058(5) Uani 1 1 d . . . . .
H21A H 1.0825 0.1840 0.5254 0.088 Uiso 1 1 calc GR . . . .
H21B H 1.0243 0.1309 0.5764 0.088 Uiso 1 1 calc GR . . . .
H21C H 1.0526 0.3044 0.5737 0.088 Uiso 1 1 calc GR . . . .

loop_
_atom_site_aniso_label
_atom_site_aniso_U_11
_atom_site_aniso_U_22
_atom_site_aniso_U_33
_atom_site_aniso_U_23
_atom_site_aniso_U_13
_atom_site_aniso_U_12
Br1 0.0207(8) 0.0820(13) 0.0659(12) -0.0201(10) -0.0081(7) 0.0009(7)
Br2 0.0428(9) 0.0683(12) 0.0879(15) 0.0048(10) 0.0477(9) -0.0010(7)
C1 0.018(6) 0.036(8) 0.020(7) -0.015(6) 0.003(5) -0.002(5)
C2 0.029(6) 0.037(7) 0.034(7) -0.014(6) 0.013(5) -0.015(5)
C3 0.036(7) 0.024(7) 0.035(8) -0.001(6) 0.021(6) -0.009(5)
C4 0.016(6) 0.036(8) 0.027(7) 0.005(6) 0.013(5) -0.003(5)
C5 0.018(6) 0.048(9) 0.029(8) -0.006(7) 0.011(6) -0.017(6)
C6 0.042(8) 0.040(9) 0.027(8) 0.012(7) 0.020(7) 0.010(6)
C7 0.026(6) 0.037(8) 0.010(7) -0.009(6) 0.008(5) -0.003(5)
C8 0.010(5) 0.044(8) 0.019(7) -0.005(7) -0.001(5) 0.000(5)
C9 0.029(7) 0.059(10) 0.029(8) -0.012(8) 0.015(6) -0.019(6)
C10 0.027(6) 0.056(7) 0.041(7) -0.014(6) 0.023(5) -0.002(5)
C11 0.028(7) 0.056(10) 0.043(9) 0.003(8) 0.019(6) -0.001(6)
C12 0.023(7) 0.046(9) 0.025(8) -0.009(7) 0.003(6) -0.007(6)
C13 0.021(7) 0.059(9) 0.014(7) -0.010(7) 0.001(6) -0.009(6)
C14 0.017(6) 0.047(9) 0.026(9) -0.012(7) 0.004(5) -0.002(5)
C15 0.038(7) 0.037(8) 0.017(7) 0.003(7) 0.012(6) -0.001(6)
C16 0.026(7) 0.058(10) 0.019(7) -0.009(7) 0.008(6) 0.003(6)
C17 0.039(9) 0.090(13) 0.035(9) 0.000(9) 0.015(7) 0.014(8)
C18 0.072(8) 0.094(10) 0.067(9) 0.004(8) 0.053(7) 0.000(7)
C19 0.096(10) 0.100(10) 0.083(10) 0.014(8) 0.059(8) 0.006(8)
C20 0.079(12) 0.064(12) 0.068(12) 0.015(11) 0.053(10) 0.025(9)
C21 0.051(9) 0.064(11) 0.036(9) -0.001(8) 0.005(7) 0.006(8)

loop_
_atom_type_symbol
_atom_type_description
_atom_type_scat_dispersion_real
_atom_type_scat_dispersion_imag
_atom_type_scat_source
C C 0.0030 0.0020 'International Tables Vol C Tables 4.2.6.8 and 6.1.1.4'
H H 0.0000 0.0000 'International Tables Vol C Tables 4.2.6.8 and 6.1.1.4'
Br Br -0.2900 2.4600 'International Tables Vol C Tables 4.2.6.8 and 6.1.1.4'

loop_
_geom_angle_atom_site_label_1
_geom_angle_atom_site_label_2
_geom_angle_atom_site_label_3
_geom_angle
_geom_angle_site_symmetry_1
_geom_angle_site_symmetry_3
_geom_angle_publ_flag
C2 C1 Br1 119.4(9) . . ?
C2 C1 C6 123.0(10) . . ?
C6 C1 Br1 117.6(10) . . ?
C1 C2 H2 120.7 . . ?
C1 C2 C3 118.7(11) . . ?
C3 C2 H2 120.7 . . ?
C2 C3 H3 118.8 . . ?
C4 C3 C2 122.5(12) . . ?
C4 C3 H3 118.8 . . ?
C3 C4 C5 116.8(11) . . ?
C3 C4 C7 122.3(12) . . ?
C5 C4 C7 120.9(10) . . ?
C4 C5 H5 119.0 . . ?
C6 C5 C4 122.1(11) . . ?
C6 C5 H5 119.0 . . ?
C1 C6 H6 121.5 . . ?
C5 C6 C1 116.9(12) . . ?
C5 C6 H6 121.5 . . ?
C8 C7 C4 113.0(11) . . ?
C14 C7 C4 122.0(11) . . ?
C14 C7 C8 125.0(10) . . ?
C9 C8 C7 119.8(11) . . ?
C9 C8 C13 117.0(12) . . ?
C13 C8 C7 123.2(12) . . ?
C8 C9 H9 118.7 . . ?
C10 C9 C8 122.6(12) . . ?
C10 C9 H9 118.7 . . ?
C9 C10 H10 120.7 . . ?
C9 C10 C11 118.6(14) . . ?
C11 C10 H10 120.7 . . ?
C10 C11 Br2 120.5(12) . . ?
C12 C11 Br2 119.3(10) . . ?
C12 C11 C10 120.2(13) . . ?
C11 C12 H12 119.8 . . ?
C11 C12 C13 120.4(12) . . ?
C13 C12 H12 119.8 . . ?
C8 C13 H13 119.4 . . ?
C12 C13 C8 121.2(13) . . ?
C12 C13 H13 119.4 . . ?
C7 C14 C15 122.8(11) . . ?
C7 C14 C21 124.8(12) . . ?
C15 C14 C21 112.4(12) . . ?
C16 C15 C14 121.1(13) . . ?
C20 C15 C14 122.4(13) . . ?
C20 C15 C16 116.5(14) . . ?
C15 C16 H16 118.8 . . ?
C17 C16 C15 122.4(15) . . ?
C17 C16 H16 118.8 . . ?
C16 C17 H17 120.7 . . ?
C16 C17 C18 118.7(15) . . ?
C18 C17 H17 120.7 . . ?
C17 C18 H18 120.5 . . ?
C19 C18 C17 119.0(18) . . ?
C19 C18 H18 120.5 . . ?
C18 C19 H19 119.1 . . ?
C18 C19 C20 122(2) . . ?
C20 C19 H19 119.1 . . ?
C15 C20 C19 121.5(17) . . ?
C15 C20 H20 119.2 . . ?
C19 C20 H20 119.2 . . ?
C14 C21 H21A 109.5 . . ?
C14 C21 H21B 109.5 . . ?
C14 C21 H21C 109.5 . . ?
H21A C21 H21B 109.5 . . ?
H21A C21 H21C 109.5 . . ?
H21B C21 H21C 109.5 . . ?

loop_
_geom_bond_atom_site_label_1
_geom_bond_atom_site_label_2
_geom_bond_distance
_geom_bond_site_symmetry_2
_geom_bond_publ_flag
Br1 C1 1.902(11) . ?
Br2 C11 1.841(14) . ?
C1 C2 1.334(18) . ?
C1 C6 1.385(18) . ?
C2 H2 0.9300 . ?
C2 C3 1.370(16) . ?
C3 H3 0.9300 . ?
C3 C4 1.369(17) . ?
C4 C5 1.395(18) . ?
C4 C7 1.476(15) . ?
C5 H5 0.9300 . ?
C5 C6 1.377(16) . ?
C6 H6 0.9300 . ?
C7 C8 1.473(18) . ?
C7 C14 1.316(18) . ?
C8 C9 1.393(18) . ?
C8 C13 1.402(17) . ?
C9 H9 0.9300 . ?
C9 C10 1.383(19) . ?
C10 H10 0.9300 . ?
C10 C11 1.402(19) . ?
C11 C12 1.37(2) . ?
C12 H12 0.9300 . ?
C12 C13 1.386(19) . ?
C13 H13 0.9300 . ?
C14 C15 1.461(19) . ?
C14 C21 1.547(17) . ?
C15 C16 1.410(18) . ?
C15 C20 1.35(2) . ?
C16 H16 0.9300 . ?
C16 C17 1.35(2) . ?
C17 H17 0.9300 . ?
C17 C18 1.39(2) . ?
C18 H18 0.9300 . ?
C18 C19 1.34(3) . ?
C19 H19 0.9300 . ?
C19 C20 1.36(2) . ?
C20 H20 0.9300 . ?
C21 H21A 0.9600 . ?
C21 H21B 0.9600 . ?
C21 H21C 0.9600 . ?

loop_
_geom_torsion_atom_site_label_1
_geom_torsion_atom_site_label_2
_geom_torsion_atom_site_label_3
_geom_torsion_atom_site_label_4
_geom_torsion
_geom_torsion_site_symmetry_1
_geom_torsion_site_symmetry_2
_geom_torsion_site_symmetry_3
_geom_torsion_site_symmetry_4
_geom_torsion_publ_flag
Br1 C1 C2 C3 -179.7(10) . . . . ?
Br1 C1 C6 C5 179.5(10) . . . . ?
Br2 C11 C12 C13 -179.1(10) . . . . ?
C1 C2 C3 C4 0(2) . . . . ?
C2 C1 C6 C5 -2(2) . . . . ?
C2 C3 C4 C5 -2(2) . . . . ?
C2 C3 C4 C7 -179.2(13) . . . . ?
C3 C4 C5 C6 1(2) . . . . ?
C3 C4 C7 C8 120.6(14) . . . . ?
C3 C4 C7 C14 -58.6(19) . . . . ?
C4 C5 C6 C1 0(2) . . . . ?
C4 C7 C8 C9 -51.7(16) . . . . ?
C4 C7 C8 C13 128.7(13) . . . . ?
C4 C7 C14 C15 -6(2) . . . . ?
C4 C7 C14 C21 173.3(13) . . . . ?
C5 C4 C7 C8 -57.0(16) . . . . ?
C5 C4 C7 C14 123.9(15) . . . . ?
C6 C1 C2 C3 2(2) . . . . ?
C7 C4 C5 C6 179.0(13) . . . . ?
C7 C8 C9 C10 -178.7(12) . . . . ?
C7 C8 C13 C12 179.3(12) . . . . ?
C7 C14 C15 C16 -46.7(19) . . . . ?
C7 C14 C15 C20 133.9(16) . . . . ?
C8 C7 C14 C15 174.9(12) . . . . ?
C8 C7 C14 C21 -6(2) . . . . ?
C8 C9 C10 C11 0(2) . . . . ?
C9 C8 C13 C12 -0.4(19) . . . . ?
C9 C10 C11 Br2 179.7(10) . . . . ?
C9 C10 C11 C12 -1(2) . . . . ?
C10 C11 C12 C13 1(2) . . . . ?
C11 C12 C13 C8 -1(2) . . . . ?
C13 C8 C9 C10 1(2) . . . . ?
C14 C7 C8 C9 127.4(14) . . . . ?
C14 C7 C8 C13 -52.2(19) . . . . ?
C14 C15 C16 C17 178.0(13) . . . . ?
C14 C15 C20 C19 -179.3(16) . . . . ?
C15 C16 C17 C18 2(2) . . . . ?
C16 C15 C20 C19 1(2) . . . . ?
C16 C17 C18 C19 1(3) . . . . ?
C17 C18 C19 C20 -2(3) . . . . ?
C18 C19 C20 C15 1(3) . . . . ?
C20 C15 C16 C17 -3(2) . . . . ?
C21 C14 C15 C16 133.9(13) . . . . ?
C21 C14 C15 C20 -45.5(19) . . . . ?
